data_2005349
loop_
_publ_author_name
'Charfi, M.'
'Jouini, A.'

_publ_section_title
;
 1,6-Hexanediammonium <i>cyclo</i>-Hexaphosphate Hexahydrate
;
_journal_issue 9
_journal_name_full 'Acta Crystallographica Section C'
_journal_page_first 2250
_journal_page_last 2253
_journal_paper_doi 10.1107/S0108270196003344
_journal_volume 52
_journal_year 1996
_chemical_formula_iupac '3C6 H18 N2 2+, P6 O18 6-, 6H2 O1'
_chemical_formula_moiety '[N H3 (C H2)6 N H3]3 P6 O18, 6H2 O'
_chemical_formula_structural '[N H3 (C H2)6 N H3]3 P6 O18, 6H2 O'
_chemical_formula_sum 'C18 H66 N6 O24 P6'
_chemical_formula_weight 936.59
_chemical_name_systematic
;
1,6-Diammoniumhexane cyclohexaphosphate hexahydrate
;
_space_group_IT_number 2
_symmetry_cell_setting triclinic
_symmetry_space_group_name_Hall '-P 1'
_symmetry_space_group_name_H-M 'P -1'
_audit_creation_method SHELXL
_cell_angle_alpha 112.98(3)
_cell_angle_beta 87.85(3)
_cell_angle_gamma 104.90(2)
_cell_formula_units_Z 1
_cell_length_a 11.085(3)
_cell_length_b 11.678(4)
_cell_length_c 8.995(4)
_cell_measurement_reflns_used 25
_cell_measurement_temperature 293(2)
_cell_measurement_theta_max 14
_cell_measurement_theta_min 10
_cell_volume 1033.4(7)
_computing_cell_refinement 'CAD-4 Software'
_computing_data_collection 'CAD-4 Software (Enraf-Nonius, 1989)'
_computing_data_reduction 'MolEN (Fair, 1990)'
_computing_publication_material SHELXL93
_computing_structure_refinement 'SHELXL93 (Sheldrick, 1993)'
_computing_structure_solution 'SHELXS86 (Sheldrick, 1990)'
_diffrn_ambient_temperature 293(2)
_diffrn_measurement_device 'Enraf-Nonius CAD-4'
_diffrn_measurement_method \w/2\q
_diffrn_radiation_monochromator graphite
_diffrn_radiation_source 'fine-focus sealed tube'
_diffrn_radiation_type MoK\a
_diffrn_radiation_wavelength 0.71069
_diffrn_reflns_av_R_equivalents 0.0066
_diffrn_reflns_av_sigmaI/netI 0.0494
_diffrn_reflns_limit_h_max 13
_diffrn_reflns_limit_h_min -13
_diffrn_reflns_limit_k_max 12
_diffrn_reflns_limit_k_min -13
_diffrn_reflns_limit_l_max 10
_diffrn_reflns_limit_l_min 0
_diffrn_reflns_number 3885
_diffrn_reflns_theta_max 24.96
_diffrn_reflns_theta_min 2.91
_diffrn_standards_decay_% 0.64
_diffrn_standards_interval_time 120
_diffrn_standards_number '1 (031)'
_exptl_absorpt_coefficient_mu 0.349
_exptl_absorpt_correction_type none
_exptl_crystal_colour colourless
_exptl_crystal_density_diffrn 1.505
_exptl_crystal_density_meas 1.50
_exptl_crystal_density_method 'pycnometry (toluene as pycnometric liquid)'
_exptl_crystal_description 'transparent ?'
_exptl_crystal_F_000 498
_exptl_crystal_size_max 0.30
_exptl_crystal_size_mid 0.25
_exptl_crystal_size_min 0.20
_refine_diff_density_max 0.299
_refine_diff_density_min -0.351
_refine_ls_extinction_coef 0.020(2)
_refine_ls_extinction_method SHELXL
_refine_ls_goodness_of_fit_all 0.955
_refine_ls_goodness_of_fit_obs 0.778
_refine_ls_hydrogen_treatment refall
_refine_ls_matrix_type full
_refine_ls_number_parameters 377
_refine_ls_number_reflns 3633
_refine_ls_number_restraints 0
_refine_ls_restrained_S_all 0.955
_refine_ls_restrained_S_obs 0.778
_refine_ls_R_factor_all 0.0432
_refine_ls_R_factor_obs 0.0282
_refine_ls_shift/esd_max 0.000
_refine_ls_shift/esd_mean 0.000
_refine_ls_structure_factor_coef Fsqd
_refine_ls_weighting_scheme
;
calc w = 1/[\s^2^(F~o~^2^) + (0.0317P)^2^ + 1.2088P]
where P = (F~o~^2^ + 2F~c~^2^)/3
;
_refine_ls_wR_factor_all 0.0954
_refine_ls_wR_factor_obs 0.0709
_reflns_number_observed 3088
_reflns_number_total 3633
_reflns_observed_criterion >2sigma(I)
_cod_data_source_file du1153.cif
_cod_data_source_block dahp
_cod_depositor_comments
;
The following automatic conversions were performed:

'_chemical_melting_point' value 'none' was changed to '?' - the value
is undefined or not given.

Automatic conversion script
Id: cif_fix_values 1715 2011-07-08 13:25:40Z adriana 
;
_cod_original_cell_volume 1033.4(6)
_cod_database_code 2005349

loop_
_symmetry_equiv_pos_as_xyz
'x, y, z'
'-x, -y, -z'

loop_
_atom_site_aniso_label
_atom_site_aniso_U_11
_atom_site_aniso_U_22
_atom_site_aniso_U_33
_atom_site_aniso_U_12
_atom_site_aniso_U_13
_atom_site_aniso_U_23
P1 0.0184(3) 0.0216(3) 0.0200(3) 0.0069(2) 0.0010(2) 0.0073(2)
P2 0.0208(3) 0.0189(3) 0.0189(3) 0.0047(2) 0.0014(2) 0.0070(2)
P3 0.0233(3) 0.0210(3) 0.0173(3) 0.0086(2) 0.0009(2) 0.0054(2)
OE21 0.0335(9) 0.0236(8) 0.0300(9) 0.0041(7) -0.0007(7) 0.0139(7)
OE31 0.0468(11) 0.0265(9) 0.0270(9) 0.0140(8) -0.0080(8) -0.0027(7)
OE11 0.0374(10) 0.0425(10) 0.0304(9) 0.0115(8) 0.0008(7) 0.0213(8)
OE12 0.0235(8) 0.0306(9) 0.0347(9) 0.0098(7) 0.0060(7) 0.0071(7)
OL12 0.0295(8) 0.0199(8) 0.0276(8) 0.0037(6) -0.0063(7) 0.0098(7)
OE22 0.0344(9) 0.0364(10) 0.0295(9) 0.0158(8) 0.0102(7) 0.0093(8)
OE32 0.0322(9) 0.0362(9) 0.0361(9) 0.0146(7) 0.0125(7) 0.0213(8)
OL23 0.0224(8) 0.0400(9) 0.0216(8) 0.0075(7) 0.0006(6) 0.0140(7)
OL13 0.0207(8) 0.0214(8) 0.0321(9) 0.0053(6) 0.0016(6) 0.0060(7)
OW1 0.128(3) 0.0451(15) 0.0372(13) 0.031(2) 0.0122(14) 0.0204(12)
OW2 0.090(2) 0.0466(13) 0.0324(12) 0.0331(13) 0.0104(11) 0.0174(10)
OW3 0.0418(12) 0.0666(15) 0.0464(13) 0.0246(11) 0.0103(10) 0.0359(12)
N1 0.0241(11) 0.0327(12) 0.0408(13) 0.0038(9) -0.0012(9) 0.0195(11)
N2 0.0247(10) 0.0310(12) 0.0230(11) 0.0048(9) 0.0004(8) 0.0113(9)
N3 0.0251(11) 0.0284(11) 0.0296(12) 0.0093(9) 0.0023(9) 0.0062(9)
C1 0.0289(13) 0.0319(13) 0.0382(15) 0.0101(10) -0.0015(11) 0.0090(12)
C2 0.0268(13) 0.0301(13) 0.0387(15) 0.0094(10) 0.0027(11) 0.0128(12)
C3 0.0285(13) 0.0282(13) 0.0405(15) 0.0082(10) 0.0007(11) 0.0140(12)
C4 0.0295(13) 0.0309(13) 0.0415(15) 0.0083(10) -0.0026(11) 0.0160(12)
C5 0.0273(12) 0.0337(13) 0.0314(13) 0.0062(10) 0.0023(10) 0.0172(11)
C6 0.0217(12) 0.0341(14) 0.0333(13) 0.0068(10) 0.0070(10) 0.0178(11)
C7 0.0352(14) 0.0326(13) 0.0338(14) 0.0104(11) 0.0037(11) 0.0143(11)
C8 0.0385(15) 0.0298(13) 0.0351(14) 0.0122(11) 0.0018(12) 0.0078(11)
C9 0.049(2) 0.0331(14) 0.038(2) 0.0184(13) 0.0040(13) 0.0099(12)

loop_
_atom_site_label
_atom_site_occupancy
_atom_site_fract_x
_atom_site_fract_y
_atom_site_fract_z
_atom_site_U_iso_or_equiv
_atom_site_thermal_displace_type
_atom_site_calc_flag
_atom_site_type_symbol
P1 1 0.77327(5) 0.51804(5) 0.32682(6) 0.0200(2) Uani d P
P2 1 0.94537(5) 0.72793(5) 0.58775(6) 0.0198(2) Uani d P
P3 1 1.11003(5) 0.69600(5) 0.80720(6) 0.0207(2) Uani d P
OE21 1 0.9848(2) 0.80500(15) 0.4864(2) 0.0286(4) Uani d O
OE31 1 1.1673(2) 0.8253(2) 0.9318(2) 0.0365(4) Uani d O
OE11 1 0.8081(2) 0.5705(2) 0.2019(2) 0.0343(4) Uani d O
OE12 1 0.65042(15) 0.5213(2) 0.3982(2) 0.0310(4) Uani d O
OL12 1 0.88159(15) 0.58147(14) 0.4713(2) 0.0259(4) Uani d O
OE22 1 0.8679(2) 0.7745(2) 0.7235(2) 0.0336(4) Uani d O
OE32 1 1.0066(2) 0.6084(2) 0.8524(2) 0.0318(4) Uani d O
OL23 1 1.06986(14) 0.7092(2) 0.6464(2) 0.0275(4) Uani d O
OL13 1 0.77927(14) 0.37080(14) 0.2615(2) 0.0262(4) Uani d O
OW1 1 1.1497(3) 1.0606(3) 0.9380(3) 0.0673(8) Uani d O
OW2 1 1.1266(3) 0.9602(3) 1.2572(3) 0.0528(6) Uani d O
OW3 1 0.7579(2) 0.6400(2) -0.0444(3) 0.0454(5) Uani d O
N1 1 1.1498(2) 1.0582(2) 0.6350(3) 0.0316(5) Uani d N
N2 1 1.0765(2) 0.6564(2) 0.1892(3) 0.0265(4) Uani d N
N3 1 0.5907(2) 0.6337(2) 0.7192(3) 0.0289(4) Uani d N
C1 1 1.2811(2) 1.0553(3) 0.6018(3) 0.0340(6) Uani d C
C2 1 0.6307(2) 0.8117(2) 0.3332(3) 0.0318(5) Uani d C
C3 1 0.4944(2) 0.8117(2) 0.3578(3) 0.0321(5) Uani d C
C4 1 0.5904(2) 0.3232(2) 0.6849(3) 0.0332(6) Uani d C
C5 1 1.2706(2) 0.6682(3) 0.3294(3) 0.0298(5) Uani d C
C6 1 1.2148(2) 0.6845(3) 0.1897(3) 0.0285(5) Uani d C
C7 1 0.5736(3) 0.7609(3) 0.7409(3) 0.0333(6) Uani d C
C8 1 0.5312(3) 0.8302(3) 0.9036(3) 0.0354(6) Uani d C
C9 1 1.4834(3) 1.0403(3) 1.0825(3) 0.0398(6) Uani d C
H1N1 1 1.1276(27) 1.1147(30) 0.6049(36) 0.039(8) Uiso d H
H2N1 1 1.1402(29) 1.0770(31) 0.7441(44) 0.050(9) Uiso d H
H3N1 1 1.0949(34) 0.9808(37) 0.5799(43) 0.061(10) Uiso d H
H1N2 1 1.0468(26) 0.5810(30) 0.1878(32) 0.029(7) Uiso d H
H2N2 1 1.0484(29) 0.6522(29) 0.0973(41) 0.044(8) Uiso d H
H3N2 1 1.0522(32) 0.7089(34) 0.2790(46) 0.056(10) Uiso d H
H1N3 1 0.6425(26) 0.6405(25) 0.7969(34) 0.028(7) Uiso d H
H2N3 1 0.5169(29) 0.5843(28) 0.7206(34) 0.034(7) Uiso d H
H3N3 1 0.6245(28) 0.5969(29) 0.6249(40) 0.042(8) Uiso d H
H1C1 1 1.2869(27) 1.0131(28) 0.4892(39) 0.041(8) Uiso d H
H2C1 1 1.3050(29) 0.9970(30) 0.6479(38) 0.049(9) Uiso d H
H1C2 1 0.6545(24) 0.7615(25) 0.3874(31) 0.027(6) Uiso d H
H2C2 1 0.6411(30) 0.7696(31) 0.2284(42) 0.052(9) Uiso d H
H1C3 1 0.4719(25) 0.8535(26) 0.2955(33) 0.033(7) Uiso d H
H2C3 1 0.4842(25) 0.8663(27) 0.4695(36) 0.034(7) Uiso d H
H1C4 1 0.5743(29) 0.3787(30) 0.8004(40) 0.049(9) Uiso d H
H2C4 1 0.5679(26) 0.3593(27) 0.6152(35) 0.038(7) Uiso d H
H1C5 1 1.2265(27) 0.5844(29) 0.3307(35) 0.040(8) Uiso d H
H2C5 1 1.2541(28) 0.7310(30) 0.4330(39) 0.046(8) Uiso d H
H1C6 1 1.2429(24) 0.7675(27) 0.1981(31) 0.026(6) Uiso d H
H2C6 1 1.2354(29) 0.6239(30) 0.0865(39) 0.047(8) Uiso d H
H1C7 1 0.5163(26) 0.7441(26) 0.6530(34) 0.033(7) Uiso d H
H2C7 1 0.6482(28) 0.8062(27) 0.7170(34) 0.037(8) Uiso d H
H1C8 1 0.4543(30) 0.7784(30) 0.9257(37) 0.047(8) Uiso d H
H2C8 1 0.5904(29) 0.8421(28) 0.9860(38) 0.045(8) Uiso d H
H1C9 1 1.5514(31) 1.0574(30) 1.1711(39) 0.051(9) Uiso d H
H2C9 1 1.4139(32) 0.9899(32) 1.1132(40) 0.053(9) Uiso d H
H1W1 1 1.1496(38) 0.9958(43) 0.9404(48) 0.069(13) Uiso d H
H2W1 1 1.1317(46) 1.0975(49) 1.0127(61) 0.088(18) Uiso d H
H1W2 1 1.1281(32) 1.0285(37) 1.2596(42) 0.052(10) Uiso d H
H2W2 1 1.1320(36) 0.9241(39) 1.1606(54) 0.070(12) Uiso d H
H1W3 1 0.7608(33) 0.6186(35) 0.0215(45) 0.053(11) Uiso d H
H2W3 1 0.8261(40) 0.6503(37) -0.0791(49) 0.069(13) Uiso d H

loop_
_atom_type_symbol
_atom_type_description
_atom_type_scat_dispersion_real
_atom_type_scat_dispersion_imag
_atom_type_scat_source
C C 0.0033 0.0016 'International Tables Vol C Tables 4.2.6.8 and 6.1.1.4'
H H 0.0000 0.0000 'International Tables Vol C Tables 4.2.6.8 and 6.1.1.4'
N N 0.0061 0.0033 'International Tables Vol C Tables 4.2.6.8 and 6.1.1.4'
O O 0.0106 0.0060 'International Tables Vol C Tables 4.2.6.8 and 6.1.1.4'
P P 0.1023 0.0942 'International Tables Vol C Tables 4.2.6.8 and 6.1.1.4'

loop_
_geom_angle_atom_site_label_1
_geom_angle_atom_site_label_2
_geom_angle_atom_site_label_3
_geom_angle_site_symmetry_1
_geom_angle_site_symmetry_3
_geom_angle
_geom_angle_publ_flag
OE11 P1 OE12 . . 119.65(10) y
OE11 P1 OL13 . . 110.62(10) y
OE12 P1 OL13 . . 106.18(9) y
OE11 P1 OL12 . . 110.35(10) y
OE12 P1 OL12 . . 108.71(10) y
OL13 P1 OL12 . . 99.36(9) y
OE22 P2 OE21 . . 118.37(10) y
OE22 P2 OL23 . . 111.61(10) y
OE21 P2 OL23 . . 106.36(9) y
OE22 P2 OL12 . . 110.96(10) y
OE21 P2 OL12 . . 108.81(9) y
OL23 P2 OL12 . . 98.89(9) y
OE31 P3 OE32 . . 118.15(11) y
OE31 P3 OL13 . 2_766 107.21(10) y
OE32 P3 OL13 . 2_766 110.82(9) y
OE31 P3 OL23 . . 109.51(10) y
OE32 P3 OL23 . . 110.97(10) y
OL13 P3 OL23 2_766 . 98.31(9) y
P2 OL12 P1 . . 132.11(10) y
P2 OL23 P3 . . 132.71(11) y
P3 OL13 P1 2_766 . 132.11(10) y
P2 P1 P3 . 2_766 107.68(4) y
P1 P2 P3 . . 125.55(4) y
P2 P3 P1 . 2_766 117.65(4) y
H1W1 OW1 H2W1 . . 107.(5) n
H1W2 OW2 H2W2 . . 98.(4) n
H1W3 OW3 H2W3 . . 108.(4) n
C1 N1 H1N1 . . 111.7(19) n
C1 N1 H2N1 . . 109.(2) n
H1N1 N1 H2N1 . . 111.(3) n
C1 N1 H3N1 . . 112.(2) n
H1N1 N1 H3N1 . . 106.(3) n
H2N1 N1 H3N1 . . 107.(3) n
C6 N2 H1N2 . . 109.2(18) n
C6 N2 H2N2 . . 108.(2) n
H1N2 N2 H2N2 . . 105.(3) n
C6 N2 H3N2 . . 112.(2) n
H1N2 N2 H3N2 . . 105.(3) n
H2N2 N2 H3N2 . . 117.(3) n
C7 N3 H1N3 . . 111.5(17) n
C7 N3 H2N3 . . 107.3(18) n
H1N3 N3 H2N3 . . 110.(3) n
C7 N3 H3N3 . . 112.2(19) n
H1N3 N3 H3N3 . . 106.(3) n
H2N3 N3 H3N3 . . 110.(3) n
N1 C1 C2 . 2_776 111.9(2) y
N1 C1 H1C1 . . 109.6(18) n
C2 C1 H1C1 2_776 . 110.8(18) n
N1 C1 H2C1 . . 109.0(18) n
C2 C1 H2C1 2_776 . 111.7(18) n
H1C1 C1 H2C1 . . 103.(3) n
C1 C2 C3 2_776 . 113.3(2) y
C1 C2 H1C2 2_776 . 108.3(15) n
C3 C2 H1C2 . . 109.3(15) n
C1 C2 H2C2 2_776 . 111.(2) n
C3 C2 H2C2 . . 111.(2) n
H1C2 C2 H2C2 . . 104.(3) n
C4 C3 C2 2_666 . 112.3(2) y
C4 C3 H1C3 2_666 . 112.4(17) n
C2 C3 H1C3 . . 107.3(17) n
C4 C3 H2C3 2_666 . 109.6(16) n
C2 C3 H2C3 . . 110.8(16) n
H1C3 C3 H2C3 . . 104.(2) n
C3 C4 C5 2_666 2_766 115.4(2) y
C3 C4 H1C4 2_666 . 107.4(18) n
C5 C4 H1C4 2_766 . 110.4(18) n
C3 C4 H2C4 2_666 . 109.6(17) n
C5 C4 H2C4 2_766 . 106.5(17) n
H1C4 C4 H2C4 . . 107.(2) n
C6 C5 C4 . 2_766 111.4(2) y
C6 C5 H1C5 . . 109.2(17) n
C4 C5 H1C5 2_766 . 109.6(17) n
C6 C5 H2C5 . . 110.3(18) n
C4 C5 H2C5 2_766 . 112.0(18) n
H1C5 C5 H2C5 . . 104.(2) n
N2 C6 C5 . . 111.5(2) y
N2 C6 H1C6 . . 106.3(16) n
C5 C6 H1C6 . . 110.7(16) n
N2 C6 H2C6 . . 107.6(18) n
C5 C6 H2C6 . . 109.6(18) n
H1C6 C6 H2C6 . . 111.(2) n
N3 C7 C8 . . 113.1(2) y
N3 C7 H1C7 . . 105.6(16) n
C8 C7 H1C7 . . 113.4(16) n
N3 C7 H2C7 . . 106.4(17) n
C8 C7 H2C7 . . 114.2(18) n
H1C7 C7 H2C7 . . 103.(2) n
C7 C8 C9 . 2_777 110.2(2) y
C7 C8 H1C8 . . 111.7(18) n
C9 C8 H1C8 2_777 . 111.3(18) n
C7 C8 H2C8 . . 109.6(18) n
C9 C8 H2C8 2_777 . 110.2(18) n
H1C8 C8 H2C8 . . 104.(3) n
C9 C9 C8 2_877 2_777 113.7(3) y
C9 C9 H1C9 2_877 . 110.6(17) n
C8 C9 H1C9 2_777 . 107.9(18) n
C9 C9 H2C9 2_877 . 109.(2) n
C8 C9 H2C9 2_777 . 115.(2) n
H1C9 C9 H2C9 . . 100.(3) n

loop_
_geom_bond_atom_site_label_1
_geom_bond_atom_site_label_2
_geom_bond_site_symmetry_2
_geom_bond_distance
_geom_bond_publ_flag
P1 OE11 . 1.473(2) y
P1 OE12 . 1.487(2) y
P1 OL13 . 1.604(2) y
P1 OL12 . 1.609(2) y
P2 OE22 . 1.472(2) y
P2 OE21 . 1.497(2) y
P2 OL23 . 1.591(2) y
P2 OL12 . 1.599(2) y
P3 OE31 . 1.476(2) y
P3 OE32 . 1.488(2) y
P3 OL13 2_766 1.599(2) y
P3 OL23 . 1.604(2) y
OL13 P3 2_766 1.599(2) n
OW1 H1W1 . 0.76(4) n
OW1 H2W1 . 0.70(5) n
OW2 H1W2 . 0.79(4) n
OW2 H2W2 . 0.81(4) n
OW3 H1W3 . 0.73(4) n
OW3 H2W3 . 0.81(4) n
N1 C1 . 1.481(3) y
N1 H1N1 . 0.89(3) n
N1 H2N1 . 0.93(4) n
N1 H3N1 . 0.91(4) n
N2 C6 . 1.483(3) y
N2 H1N2 . 0.85(3) n
N2 H2N2 . 0.87(3) n
N2 H3N2 . 0.88(4) n
N3 C7 . 1.482(3) y
N3 H1N3 . 0.89(3) n
N3 H2N3 . 0.88(3) n
N3 H3N3 . 0.90(3) n
C1 C2 2_776 1.505(4) y
C1 H1C1 . 0.95(3) n
C1 H2C1 . 1.01(3) n
C2 C1 2_776 1.505(4) n
C2 C3 . 1.519(3) y
C2 H1C2 . 0.98(3) n
C2 H2C2 . 0.90(3) n
C3 C4 2_666 1.518(4) y
C3 H1C3 . 0.95(3) n
C3 H2C3 . 0.98(3) n
C4 C3 2_666 1.518(4) n
C4 C5 2_766 1.522(3) y
C4 H1C4 . 1.02(3) n
C4 H2C4 . 0.95(3) n
C5 C6 . 1.517(3) y
C5 C4 2_766 1.522(3) n
C5 H1C5 . 0.98(3) n
C5 H2C5 . 0.98(3) n
C6 H1C6 . 0.91(3) n
C6 H2C6 . 0.98(3) n
C7 C8 . 1.496(4) y
C7 H1C7 . 0.96(3) n
C7 H2C7 . 0.93(3) n
C8 C9 2_777 1.518(4) y
C8 H1C8 . 0.97(3) n
C8 H2C8 . 0.95(3) n
C9 C9 2_877 1.506(5) y
C9 C8 2_777 1.518(4) n
C9 H1C9 . 1.04(3) n
C9 H2C9 . 0.95(3) n
P1 P2 . 2.932(2) y
P2 P3 . 2.9260(10) y
P1 P3 2_766 2.9270(10) y
